data_4113460
loop_
_publ_author_name
'Olga Iranzo'
'Andrey Y. Kovalevsky'
'Janet R. Morrow'
'John P. Richard'

_publ_section_title
;
 Physical and Kinetic Analysis of the Cooperative Role of Metal Ions in
 Catalysis of Phosphodiester Cleavage by a Dinuclear Zn(II) Complex
;
_journal_name_full 'Journal of the American Chemical Society'
_journal_page_first 1988
_journal_page_last 1993
_journal_paper_doi 10.1021/ja027728v
_journal_volume 125
_journal_year 2003
_chemical_formula_sum 'C8 H19 Br2 N3 O Zn'
_chemical_formula_weight 398.45
_chemical_name_systematic
; 
 ? 
;
_space_group_IT_number 19
_symmetry_cell_setting orthorhombic
_symmetry_space_group_name_Hall 'P 2ac 2ab'
_symmetry_space_group_name_H-M 'P 21 21 21'
_atom_sites_solution_hydrogens difmap
_atom_sites_solution_primary direct
_atom_sites_solution_secondary difmap
_audit_creation_method SHELXL-97
_cell_angle_alpha 90.000(2)
_cell_angle_beta 90.000(2)
_cell_angle_gamma 90.000(1)
_cell_formula_units_Z 4
_cell_length_a 7.3895(4)
_cell_length_b 8.0891(4)
_cell_length_c 20.9195(9)
_cell_measurement_reflns_used 523
_cell_measurement_temperature 90(1)
_cell_measurement_theta_max 30
_cell_measurement_theta_min 4
_cell_volume 1250.45(11)
_computing_cell_refinement 'Bruker SMART'
_computing_data_collection 'Bruker SMART'
_computing_data_reduction 'Bruker SHELXTL'
_computing_molecular_graphics 'Bruker SHELXTL'
_computing_publication_material 'Bruker SHELXTL'
_computing_structure_refinement 'SHELXL-97 (Sheldrick, 1997)'
_computing_structure_solution 'SHELXS-97 (Sheldrick, 1990)'
_diffrn_ambient_temperature 90(1)
_diffrn_measured_fraction_theta_full 0.926
_diffrn_measured_fraction_theta_max 0.926
_diffrn_measurement_device_type 'CCD area detector'
_diffrn_measurement_method 'phi and omega scans'
_diffrn_radiation_monochromator graphite
_diffrn_radiation_source 'rotating anode'
_diffrn_radiation_type MoK\a
_diffrn_radiation_wavelength 0.71073
_diffrn_reflns_av_R_equivalents 0.0449
_diffrn_reflns_av_sigmaI/netI 0.0649
_diffrn_reflns_limit_h_max 7
_diffrn_reflns_limit_h_min -11
_diffrn_reflns_limit_k_max 7
_diffrn_reflns_limit_k_min -12
_diffrn_reflns_limit_l_max 29
_diffrn_reflns_limit_l_min -29
_diffrn_reflns_number 5969
_diffrn_reflns_theta_full 33.41
_diffrn_reflns_theta_max 33.41
_diffrn_reflns_theta_min 1.95
_exptl_absorpt_coefficient_mu 8.335
_exptl_absorpt_correction_T_max 0.6347
_exptl_absorpt_correction_T_min 0.3490
_exptl_absorpt_correction_type 'empirical SADABS'
_exptl_crystal_colour yellow
_exptl_crystal_density_diffrn 2.117
_exptl_crystal_description brick
_exptl_crystal_F_000 784
_exptl_crystal_size_max 0.16
_exptl_crystal_size_mid 0.11
_exptl_crystal_size_min 0.06
_refine_diff_density_max 0.862
_refine_diff_density_min -0.978
_refine_diff_density_rms 0.140
_refine_ls_abs_structure_details 'Flack H D (1983), Acta Cryst. A39, 876-881'
_refine_ls_abs_structure_Flack 0.433(14)
_refine_ls_extinction_coef 0.0097(3)
_refine_ls_extinction_expression Fc^*^=kFc[1+0.001xFc^2^\l^3^/sin(2\q)]^-1/4^
_refine_ls_extinction_method SHELXL
_refine_ls_goodness_of_fit_ref 0.943
_refine_ls_hydrogen_treatment 'riding model'
_refine_ls_matrix_type full
_refine_ls_number_parameters 138
_refine_ls_number_reflns 4326
_refine_ls_number_restraints 0
_refine_ls_restrained_S_all 0.943
_refine_ls_R_factor_all 0.0394
_refine_ls_R_factor_gt 0.0334
_refine_ls_shift/su_max 0.001
_refine_ls_shift/su_mean <0.001
_refine_ls_structure_factor_coef Fsqd
_refine_ls_weighting_details 'calc w=1/[\s^2^(Fo^2^)+(0.0213P)^2^+0.0000P] where P=(Fo^2^+2Fc^2^)/3'
_refine_ls_weighting_scheme calc
_refine_ls_wR_factor_gt 0.0652
_refine_ls_wR_factor_ref 0.0663
_reflns_number_gt 3795
_reflns_number_total 4326
_reflns_threshold_expression >2sigma(I)
_cod_data_source_file ja027728v-3_s2_1.cif
_cod_data_source_block compound1
_cod_original_cell_volume 1250.5(1)
_cod_database_code 4113460

loop_
_symmetry_equiv_pos_as_xyz
'x, y, z'
'-x+1/2, -y, z+1/2'
'-x, y+1/2, -z+1/2'
'x+1/2, -y+1/2, -z'

loop_
_atom_site_label
_atom_site_type_symbol
_atom_site_fract_x
_atom_site_fract_y
_atom_site_fract_z
_atom_site_U_iso_or_equiv
_atom_site_adp_type
_atom_site_occupancy
_atom_site_symmetry_multiplicity
_atom_site_calc_flag
_atom_site_refinement_flags
Zn1 Zn 0.25398(6) 0.63204(4) -0.065870(17) 0.00837(8) Uani 1 1 d .
Br1 Br 0.28489(5) 0.85808(4) 0.009613(16) 0.01270(8) Uani 1 1 d .
Br2 Br 0.24901(5) 0.46639(4) 0.151666(15) 0.01176(7) Uani 1 1 d .
O1 O 0.2601(4) 0.4496(3) 0.00151(11) 0.0133(5) Uani 1 1 d .
H1OA H 0.2567 0.4699 0.0409 0.020 Uiso 1 1 calc R
N1 N 0.1931(4) 0.4032(3) -0.12306(14) 0.0083(6) Uani 1 1 d .
N2 N 0.4596(4) 0.6515(4) -0.13446(13) 0.0086(5) Uani 1 1 d .
H2C H 0.5605 0.7021 -0.1165 0.010 Uiso 1 1 calc R
N3 N 0.0902(4) 0.7382(4) -0.13597(14) 0.0088(6) Uani 1 1 d .
H3C H 0.0005 0.8017 -0.1167 0.011 Uiso 1 1 calc R
C1 C 0.3336(5) 0.3866(4) -0.17302(17) 0.0101(7) Uani 1 1 d .
H1A H 0.2874 0.4317 -0.2139 0.012 Uiso 1 1 calc R
H1B H 0.3620 0.2682 -0.1796 0.012 Uiso 1 1 calc R
C2 C 0.5056(5) 0.4793(5) -0.15359(18) 0.0111(7) Uani 1 1 d .
H2A H 0.5646 0.4216 -0.1174 0.013 Uiso 1 1 calc R
H2B H 0.5915 0.4814 -0.1899 0.013 Uiso 1 1 calc R
C3 C 0.3900(5) 0.7542(5) -0.18807(18) 0.0123(7) Uani 1 1 d .
H3A H 0.3627 0.6822 -0.2251 0.015 Uiso 1 1 calc R
H3B H 0.4844 0.8341 -0.2013 0.015 Uiso 1 1 calc R
C4 C 0.2206(5) 0.8474(4) -0.16885(15) 0.0116(6) Uani 1 1 d .
H4A H 0.2539 0.9398 -0.1402 0.014 Uiso 1 1 calc R
H4B H 0.1631 0.8948 -0.2075 0.014 Uiso 1 1 calc R
C5 C 0.0059(5) 0.6140(4) -0.17891(17) 0.0103(7) Uani 1 1 d .
H5A H 0.0706 0.6132 -0.2204 0.012 Uiso 1 1 calc R
H5B H -0.1215 0.6452 -0.1871 0.012 Uiso 1 1 calc R
C6 C 0.0121(5) 0.4400(4) -0.14939(19) 0.0102(7) Uani 1 1 d .
H6A H -0.0792 0.4320 -0.1149 0.012 Uiso 1 1 calc R
H6B H -0.0187 0.3571 -0.1825 0.012 Uiso 1 1 calc R
C7 C 0.1887(5) 0.2583(4) -0.07971(16) 0.0104(7) Uani 1 1 d .
H7A H 0.3080 0.2027 -0.0800 0.012 Uiso 1 1 calc R
H7B H 0.0968 0.1783 -0.0948 0.012 Uiso 1 1 calc R
C8 C 0.1433(5) 0.3129(4) -0.01249(18) 0.0119(7) Uani 1 1 d .
H8A H 0.0149 0.3472 -0.0097 0.014 Uiso 1 1 calc R
H8B H 0.1641 0.2216 0.0181 0.014 Uiso 1 1 calc R

loop_
_atom_site_aniso_label
_atom_site_aniso_U_11
_atom_site_aniso_U_22
_atom_site_aniso_U_33
_atom_site_aniso_U_23
_atom_site_aniso_U_13
_atom_site_aniso_U_12
Zn1 0.01184(17) 0.00839(14) 0.00487(15) -0.00051(13) 0.00033(16) -0.00044(19)
Br1 0.01640(18) 0.01176(13) 0.00995(15) -0.00234(13) -0.00001(13) -0.00154(13)
Br2 0.01495(16) 0.01361(13) 0.00672(13) 0.00006(11) 0.00133(15) 0.00142(15)
O1 0.0229(13) 0.0112(9) 0.0057(10) -0.0004(8) -0.0004(12) -0.0021(11)
N1 0.0094(13) 0.0089(12) 0.0067(13) -0.0012(10) 0.0008(11) -0.0011(10)
N2 0.0116(13) 0.0118(13) 0.0025(13) -0.0003(12) 0.0006(10) -0.0011(12)
N3 0.0109(14) 0.0094(13) 0.0062(14) -0.0024(11) 0.0001(11) -0.0004(10)
C1 0.0103(15) 0.0104(15) 0.0097(16) -0.0027(13) -0.0010(12) 0.0005(12)
C2 0.0088(15) 0.0159(17) 0.0087(18) -0.0057(15) 0.0011(13) 0.0011(13)
C3 0.0138(18) 0.0149(16) 0.0081(17) 0.0012(14) -0.0008(14) -0.0046(13)
C4 0.0147(17) 0.0122(13) 0.0078(14) 0.0013(12) 0.0012(13) -0.0043(15)
C5 0.0091(15) 0.0138(17) 0.0079(16) -0.0013(14) -0.0012(12) -0.0014(13)
C6 0.0111(16) 0.0087(16) 0.0108(18) 0.0009(14) -0.0011(14) 0.0006(12)
C7 0.0136(17) 0.0082(13) 0.0094(16) -0.0002(13) -0.0014(13) -0.0001(12)
C8 0.0131(16) 0.0115(15) 0.0110(17) 0.0011(14) 0.0022(14) 0.0001(12)

loop_
_atom_type_symbol
_atom_type_description
_atom_type_scat_dispersion_real
_atom_type_scat_dispersion_imag
_atom_type_scat_source
C C 0.0033 0.0016 'International Tables Vol C Tables 4.2.6.8 and 6.1.1.4'
H H 0.0000 0.0000 'International Tables Vol C Tables 4.2.6.8 and 6.1.1.4'
N N 0.0061 0.0033 'International Tables Vol C Tables 4.2.6.8 and 6.1.1.4'
O O 0.0106 0.0060 'International Tables Vol C Tables 4.2.6.8 and 6.1.1.4'
Zn Zn 0.2839 1.4301 'International Tables Vol C Tables 4.2.6.8 and 6.1.1.4'
Br Br -0.2901 2.4595 'International Tables Vol C Tables 4.2.6.8 and 6.1.1.4'

loop_
_geom_angle_atom_site_label_1
_geom_angle_atom_site_label_2
_geom_angle_atom_site_label_3
_geom_angle
O1 Zn1 N3 142.75(11)
O1 Zn1 N2 120.73(12)
N3 Zn1 N2 84.73(12)
O1 Zn1 N1 77.10(10)
N3 Zn1 N1 81.31(11)
N2 Zn1 N1 80.96(11)
O1 Zn1 Br1 95.36(6)
N3 Zn1 Br1 101.64(8)
N2 Zn1 Br1 108.70(9)
N1 Zn1 Br1 170.04(8)
C8 O1 Zn1 113.8(2)
C6 N1 C1 113.0(3)
C6 N1 C7 111.6(3)
C1 N1 C7 112.0(3)
C6 N1 Zn1 102.4(2)
C1 N1 Zn1 108.07(19)
C7 N1 Zn1 109.3(2)
C3 N2 C2 113.5(3)
C3 N2 Zn1 107.9(2)
C2 N2 Zn1 106.2(2)
C4 N3 C5 113.4(3)
C4 N3 Zn1 101.3(2)
C5 N3 Zn1 112.9(2)
N1 C1 C2 110.5(3)
N2 C2 C1 109.9(3)
N2 C3 C4 111.3(3)
N3 C4 C3 111.4(3)
N3 C5 C6 111.4(3)
N1 C6 C5 111.2(3)
N1 C7 C8 110.0(3)
O1 C8 C7 106.4(3)

loop_
_geom_bond_atom_site_label_1
_geom_bond_atom_site_label_2
_geom_bond_distance
Zn1 O1 2.041(2)
Zn1 N3 2.086(3)
Zn1 N2 2.096(3)
Zn1 N1 2.249(3)
Zn1 Br1 2.4267(5)
O1 C8 1.433(4)
N1 C6 1.477(4)
N1 C1 1.480(5)
N1 C7 1.483(4)
N2 C3 1.487(5)
N2 C2 1.489(5)
N3 C4 1.477(4)
N3 C5 1.485(4)
C1 C2 1.531(5)
C3 C4 1.515(5)
C5 C6 1.538(5)
C7 C8 1.512(5)

loop_
_geom_torsion_atom_site_label_1
_geom_torsion_atom_site_label_2
_geom_torsion_atom_site_label_3
_geom_torsion_atom_site_label_4
_geom_torsion
N3 Zn1 O1 C8 26.3(3)
N2 Zn1 O1 C8 -100.9(2)
N1 Zn1 O1 C8 -29.8(2)
Br1 Zn1 O1 C8 143.6(2)
O1 Zn1 N1 C6 119.7(2)
N3 Zn1 N1 C6 -29.8(2)
N2 Zn1 N1 C6 -115.8(2)
Br1 Zn1 N1 C6 78.2(5)
O1 Zn1 N1 C1 -120.9(2)
N3 Zn1 N1 C1 89.7(2)
N2 Zn1 N1 C1 3.7(2)
Br1 Zn1 N1 C1 -162.3(4)
O1 Zn1 N1 C7 1.3(2)
N3 Zn1 N1 C7 -148.2(2)
N2 Zn1 N1 C7 125.8(2)
Br1 Zn1 N1 C7 -40.2(6)
O1 Zn1 N2 C3 161.3(2)
N3 Zn1 N2 C3 10.3(2)
N1 Zn1 N2 C3 92.3(2)
Br1 Zn1 N2 C3 -90.2(2)
O1 Zn1 N2 C2 39.3(2)
N3 Zn1 N2 C2 -111.8(2)
N1 Zn1 N2 C2 -29.8(2)
Br1 Zn1 N2 C2 147.71(19)
O1 Zn1 N3 C4 -169.60(17)
N2 Zn1 N3 C4 -33.0(2)
N1 Zn1 N3 C4 -114.6(2)
Br1 Zn1 N3 C4 75.03(19)
O1 Zn1 N3 C5 -48.0(3)
N2 Zn1 N3 C5 88.5(2)
N1 Zn1 N3 C5 6.9(2)
Br1 Zn1 N3 C5 -163.4(2)
C6 N1 C1 C2 135.6(3)
C7 N1 C1 C2 -97.4(3)
Zn1 N1 C1 C2 23.0(3)
C3 N2 C2 C1 -66.1(4)
Zn1 N2 C2 C1 52.3(3)
N1 C1 C2 N2 -51.0(4)
C2 N2 C3 C4 132.8(3)
Zn1 N2 C3 C4 15.4(3)
C5 N3 C4 C3 -69.8(4)
Zn1 N3 C4 C3 51.5(3)
N2 C3 C4 N3 -46.9(4)
C4 N3 C5 C6 131.9(3)
Zn1 N3 C5 C6 17.4(4)
C1 N1 C6 C5 -68.1(4)
C7 N1 C6 C5 164.6(3)
Zn1 N1 C6 C5 47.9(3)
N3 C5 C6 N1 -46.2(4)
C6 N1 C7 C8 -87.4(3)
C1 N1 C7 C8 144.7(3)
Zn1 N1 C7 C8 25.0(3)
Zn1 O1 C8 C7 52.1(3)
N1 C7 C8 O1 -48.7(4)
